data_7056206
loop_
_publ_author_name
'Elmas, Gamze'
'Okumu\,s, Aytu\(g'
'Sevin\,c, Pelin'
'K\?il\?i\,c, Zeynel'
'A\,c\?ik, Leyla'
'Atalan, Mustafa'
'Turk, Mustafa'
'Deniz, G\"okberk'
'H\"okelek, Tuncer'

_publ_section_title
;
 Phosphorus-nitrogen compounds. Part 37. Syntheses and structural
 characterizations, biological activities of mono and
 bis(4-fluorobenzyl)spirocyclotetraphosphazenes
;
_journal_name_full 'New J. Chem.'
_journal_paper_doi 10.1039/C7NJ00478H
_journal_year 2017
_chemical_formula_moiety 'C20 H26 Cl4 F2 N8 P4'
_chemical_formula_sum 'C20 H26 Cl4 F2 N8 P4'
_chemical_formula_weight 682.17
_chemical_name_systematic
;
 ?
;
_space_group_IT_number 2
_symmetry_cell_setting triclinic
_symmetry_space_group_name_Hall '-P 1'
_symmetry_space_group_name_H-M 'P -1'
_atom_sites_solution_hydrogens geom
_atom_sites_solution_primary direct
_atom_sites_solution_secondary difmap
_audit_creation_method SHELXL-97
_audit_update_record
;
2017-02-03 deposited with the CCDC.
2017-05-21 downloaded from the CCDC.
;
_cell_angle_alpha 75.382(3)
_cell_angle_beta 71.148(3)
_cell_angle_gamma 87.868(3)
_cell_formula_units_Z 1
_cell_length_a 8.5886(2)
_cell_length_b 9.2505(3)
_cell_length_c 9.5924(3)
_cell_measurement_reflns_used 5449
_cell_measurement_temperature 173(2)
_cell_measurement_theta_max 27.47
_cell_measurement_theta_min 2.28
_cell_volume 697.06(4)
_computing_cell_refinement 'SAINT (Bruker, 2012)'
_computing_data_collection 'APEX2 (Bruker, 2012)'
_computing_data_reduction SAINT
_computing_molecular_graphics 'ORTEP-3 for Windows (Farrugia, 2012)'
_computing_publication_material 'WinGX publication routines (Farrugia, 2012) and PLATON (Spek, 2009)'
_computing_structure_refinement 'SHELXL97 (Sheldrick, 2008)'
_computing_structure_solution 'SHELXS97 (Sheldrick, 2008)'
_diffrn_ambient_temperature 173(2)
_diffrn_measured_fraction_theta_full 1.000
_diffrn_measured_fraction_theta_max 1.000
_diffrn_measurement_device_type 'Bruker APEX-II CCD'
_diffrn_measurement_method '\f and \w scans'
_diffrn_radiation_monochromator graphite
_diffrn_radiation_source 'fine-focus sealed tube'
_diffrn_radiation_type MoK\a
_diffrn_radiation_wavelength 0.71073
_diffrn_reflns_av_R_equivalents 0.0694
_diffrn_reflns_av_sigmaI/netI 0.0612
_diffrn_reflns_limit_h_max 10
_diffrn_reflns_limit_h_min -10
_diffrn_reflns_limit_k_max 11
_diffrn_reflns_limit_k_min -11
_diffrn_reflns_limit_l_max 11
_diffrn_reflns_limit_l_min -11
_diffrn_reflns_number 10863
_diffrn_reflns_theta_full 26.37
_diffrn_reflns_theta_max 26.37
_diffrn_reflns_theta_min 2.28
_exptl_absorpt_coefficient_mu 0.697
_exptl_absorpt_correction_T_max 0.880
_exptl_absorpt_correction_T_min 0.810
_exptl_absorpt_correction_type multi-scan
_exptl_absorpt_process_details 'SADABS; Bruker, 2005'
_exptl_crystal_colour colourless
_exptl_crystal_density_diffrn 1.625
_exptl_crystal_density_method 'not measured'
_exptl_crystal_description block
_exptl_crystal_F_000 348
_exptl_crystal_size_max 0.44
_exptl_crystal_size_mid 0.25
_exptl_crystal_size_min 0.19
_refine_diff_density_max 0.514
_refine_diff_density_min -0.544
_refine_diff_density_rms 0.090
_refine_ls_extinction_method none
_refine_ls_goodness_of_fit_ref 1.055
_refine_ls_hydrogen_treatment constr
_refine_ls_matrix_type full
_refine_ls_number_parameters 173
_refine_ls_number_reflns 2850
_refine_ls_number_restraints 0
_refine_ls_restrained_S_all 1.055
_refine_ls_R_factor_all 0.0471
_refine_ls_R_factor_gt 0.0425
_refine_ls_shift/su_max 0.000
_refine_ls_shift/su_mean 0.000
_refine_ls_structure_factor_coef Fsqd
_refine_ls_weighting_details 'calc w=1/[\s^2^(Fo^2^)+(0.0621P)^2^+0.1989P] where P=(Fo^2^+2Fc^2^)/3'
_refine_ls_weighting_scheme calc
_refine_ls_wR_factor_gt 0.1132
_refine_ls_wR_factor_ref 0.1176
_reflns_number_gt 2523
_reflns_number_total 2850
_reflns_threshold_expression I>2\s(I)
_cod_data_source_file c7nj00478h2.cif
_cod_data_source_block Compound_7
_cod_database_code 7056206

loop_
_symmetry_equiv_pos_as_xyz
'x, y, z'
'-x, -y, -z'

loop_
_atom_site_label
_atom_site_type_symbol
_atom_site_fract_x
_atom_site_fract_y
_atom_site_fract_z
_atom_site_U_iso_or_equiv
_atom_site_adp_type
_atom_site_occupancy
_atom_site_symmetry_multiplicity
_atom_site_calc_flag
_atom_site_refinement_flags
P1 P 0.15724(6) 0.32594(5) 0.43112(6) 0.01630(17) Uani 1 1 d .
P2 P 0.13593(6) 0.54732(5) 0.61628(6) 0.01682(17) Uani 1 1 d .
Cl1 Cl 0.17160(8) 0.48780(6) 0.82120(7) 0.0348(2) Uani 1 1 d .
Cl2 Cl 0.35021(7) 0.66603(7) 0.48825(8) 0.0395(2) Uani 1 1 d .
F1 F 0.29143(18) -0.08374(18) 1.13869(17) 0.0419(4) Uani 1 1 d .
N1 N 0.1253(2) 0.40188(18) 0.5684(2) 0.0191(4) Uani 1 1 d .
N2 N -0.0049(2) 0.6595(2) 0.6329(2) 0.0257(4) Uani 1 1 d .
N3 N 0.2028(2) 0.15079(18) 0.4761(2) 0.0197(4) Uani 1 1 d .
N4 N 0.3352(2) 0.38127(19) 0.2953(2) 0.0218(4) Uani 1 1 d .
C1 C 0.2521(3) -0.0543(3) 1.0068(3) 0.0273(5) Uani 1 1 d .
C2 C 0.1465(3) -0.1547(2) 0.9932(3) 0.0279(5) Uani 1 1 d .
H2 H 0.1044 -0.2407 1.0705 0.033 Uiso 1 1 calc R
C3 C 0.1053(3) -0.1237(2) 0.8614(3) 0.0244(5) Uani 1 1 d .
H3 H 0.0354 -0.1906 0.8495 0.029 Uiso 1 1 calc R
C4 C 0.1664(2) 0.0064(2) 0.7456(3) 0.0198(5) Uani 1 1 d .
C5 C 0.2734(3) 0.1036(2) 0.7647(3) 0.0228(5) Uani 1 1 d .
H5 H 0.3159 0.1903 0.6885 0.027 Uiso 1 1 calc R
C6 C 0.3177(3) 0.0728(3) 0.8959(3) 0.0271(5) Uani 1 1 d .
H6 H 0.3903 0.1372 0.9078 0.033 Uiso 1 1 calc R
C7 C 0.1059(3) 0.0394(2) 0.6098(3) 0.0230(5) Uani 1 1 d .
H7A H 0.1014 -0.0532 0.5809 0.028 Uiso 1 1 calc R
H7B H -0.0058 0.0723 0.6412 0.028 Uiso 1 1 calc R
C8 C 0.3677(3) 0.1212(2) 0.3841(3) 0.0247(5) Uani 1 1 d .
H8A H 0.3661 0.0278 0.3559 0.030 Uiso 1 1 calc R
H8B H 0.4449 0.1155 0.4398 0.030 Uiso 1 1 calc R
C9 C 0.4155(3) 0.2519(3) 0.2437(3) 0.0283(5) Uani 1 1 d .
H9A H 0.5341 0.2697 0.2032 0.034 Uiso 1 1 calc R
H9B H 0.3770 0.2326 0.1652 0.034 Uiso 1 1 calc R
C10 C 0.3455(3) 0.5191(3) 0.1784(3) 0.0348(6) Uani 1 1 d .
H10A H 0.2747 0.5900 0.2224 0.052 Uiso 1 1 calc R
H10B H 0.3116 0.4987 0.0989 0.052 Uiso 1 1 calc R
H10C H 0.4570 0.5597 0.1367 0.052 Uiso 1 1 calc R

loop_
_atom_site_aniso_label
_atom_site_aniso_U_11
_atom_site_aniso_U_22
_atom_site_aniso_U_33
_atom_site_aniso_U_23
_atom_site_aniso_U_13
_atom_site_aniso_U_12
P1 0.0210(3) 0.0161(3) 0.0182(3) -0.0104(2) -0.0107(2) 0.0057(2)
P2 0.0211(3) 0.0173(3) 0.0198(3) -0.0108(2) -0.0127(2) 0.0048(2)
Cl1 0.0606(4) 0.0310(3) 0.0307(4) -0.0172(3) -0.0330(3) 0.0141(3)
Cl2 0.0295(3) 0.0380(3) 0.0515(5) -0.0176(3) -0.0080(3) -0.0090(2)
F1 0.0477(9) 0.0591(10) 0.0274(9) -0.0099(7) -0.0251(7) 0.0079(7)
N1 0.0256(9) 0.0186(8) 0.0197(10) -0.0116(7) -0.0114(8) 0.0055(7)
N2 0.0296(10) 0.0270(9) 0.0362(12) -0.0228(9) -0.0219(9) 0.0128(7)
N3 0.0262(9) 0.0165(8) 0.0208(10) -0.0090(7) -0.0110(8) 0.0076(7)
N4 0.0260(9) 0.0231(9) 0.0170(10) -0.0081(8) -0.0062(8) 0.0056(7)
C1 0.0287(11) 0.0400(13) 0.0208(13) -0.0127(10) -0.0151(10) 0.0114(9)
C2 0.0328(12) 0.0260(11) 0.0238(13) -0.0041(10) -0.0100(10) 0.0063(9)
C3 0.0268(11) 0.0203(10) 0.0298(14) -0.0084(9) -0.0126(10) 0.0030(8)
C4 0.0216(10) 0.0211(10) 0.0209(12) -0.0107(9) -0.0091(9) 0.0049(8)
C5 0.0239(10) 0.0245(10) 0.0230(13) -0.0087(9) -0.0096(9) 0.0007(8)
C6 0.0234(11) 0.0344(12) 0.0303(14) -0.0148(11) -0.0130(10) 0.0023(9)
C7 0.0313(11) 0.0185(9) 0.0261(13) -0.0082(9) -0.0165(10) -0.0003(8)
C8 0.0282(11) 0.0251(10) 0.0279(14) -0.0157(10) -0.0132(10) 0.0136(9)
C9 0.0303(12) 0.0337(12) 0.0249(14) -0.0167(10) -0.0086(10) 0.0125(9)
C10 0.0465(15) 0.0287(12) 0.0250(14) -0.0030(10) -0.0091(12) 0.0034(10)

loop_
_atom_type_symbol
_atom_type_description
_atom_type_scat_dispersion_real
_atom_type_scat_dispersion_imag
_atom_type_scat_source
C C 0.0033 0.0016 'International Tables Vol C Tables 4.2.6.8 and 6.1.1.4'
H H 0.0000 0.0000 'International Tables Vol C Tables 4.2.6.8 and 6.1.1.4'
N N 0.0061 0.0033 'International Tables Vol C Tables 4.2.6.8 and 6.1.1.4'
F F 0.0171 0.0103 'International Tables Vol C Tables 4.2.6.8 and 6.1.1.4'
P P 0.1023 0.0942 'International Tables Vol C Tables 4.2.6.8 and 6.1.1.4'
Cl Cl 0.1484 0.1585 'International Tables Vol C Tables 4.2.6.8 and 6.1.1.4'

loop_
_geom_angle_atom_site_label_1
_geom_angle_atom_site_label_2
_geom_angle_atom_site_label_3
_geom_angle
_geom_angle_site_symmetry_1
_geom_angle_site_symmetry_3
N1 P1 N2 112.07(9) . 2_566
N1 P1 N3 112.27(9) . .
N1 P1 N4 113.26(9) . .
N2 P1 N3 110.27(9) 2_566 .
N2 P1 N4 112.74(10) 2_566 .
N3 P1 N4 95.12(9) . .
Cl1 P2 Cl2 100.08(4) . .
N1 P2 Cl1 106.97(7) . .
N1 P2 Cl2 111.09(7) . .
N1 P2 N2 122.78(9) . .
N2 P2 Cl1 105.67(8) . .
N2 P2 Cl2 107.73(8) . .
P2 N1 P1 146.41(13) . .
P2 N2 P1 129.33(11) . 2_566
C7 N3 P1 124.43(14) . .
C7 N3 C8 121.45(16) . .
C8 N3 P1 113.24(14) . .
C9 N4 P1 109.83(14) . .
C10 N4 P1 119.08(15) . .
C10 N4 C9 116.83(18) . .
F1 C1 C2 118.2(2) . .
C6 C1 F1 118.9(2) . .
C6 C1 C2 123.0(2) . .
C1 C2 C3 118.0(2) . .
C1 C2 H2 121.0 . .
C3 C2 H2 121.0 . .
C2 C3 C4 121.3(2) . .
C2 C3 H3 119.4 . .
C4 C3 H3 119.4 . .
C3 C4 C7 118.52(18) . .
C5 C4 C3 118.4(2) . .
C5 C4 C7 123.0(2) . .
C4 C5 H5 119.5 . .
C6 C5 C4 121.0(2) . .
C6 C5 H5 119.5 . .
C1 C6 C5 118.4(2) . .
C1 C6 H6 120.8 . .
C5 C6 H6 120.8 . .
N3 C7 C4 116.24(17) . .
N3 C7 H7A 108.2 . .
N3 C7 H7B 108.2 . .
C4 C7 H7A 108.2 . .
C4 C7 H7B 108.2 . .
H7A C7 H7B 107.4 . .
N3 C8 C9 105.32(16) . .
N3 C8 H8A 110.7 . .
N3 C8 H8B 110.7 . .
C9 C8 H8A 110.7 . .
C9 C8 H8B 110.7 . .
H8A C8 H8B 108.8 . .
N4 C9 C8 105.49(18) . .
N4 C9 H9A 110.6 . .
N4 C9 H9B 110.6 . .
C8 C9 H9A 110.6 . .
C8 C9 H9B 110.6 . .
H9A C9 H9B 108.8 . .
N4 C10 H10A 109.5 . .
N4 C10 H10B 109.5 . .
N4 C10 H10C 109.5 . .
H10A C10 H10B 109.5 . .
H10A C10 H10C 109.5 . .
H10B C10 H10C 109.5 . .

loop_
_geom_bond_atom_site_label_1
_geom_bond_atom_site_label_2
_geom_bond_distance
_geom_bond_site_symmetry_2
P1 N1 1.5884(17) .
P1 N2 1.6037(18) 2_566
P1 N3 1.6351(16) .
P1 N4 1.6527(18) .
P2 Cl1 2.0226(8) .
P2 Cl2 2.0273(8) .
P2 N1 1.5418(16) .
P2 N2 1.5592(17) .
F1 C1 1.372(3) .
N2 P1 1.6037(18) 2_566
N3 C7 1.451(3) .
N3 C8 1.465(3) .
N4 C9 1.472(3) .
N4 C10 1.454(3) .
C1 C2 1.379(3) .
C1 C6 1.365(3) .
C2 H2 0.9300 .
C3 C2 1.380(3) .
C3 C4 1.397(3) .
C3 H3 0.9300 .
C4 C7 1.512(3) .
C5 C4 1.393(3) .
C5 C6 1.389(3) .
C5 H5 0.9300 .
C6 H6 0.9300 .
C7 H7A 0.9700 .
C7 H7B 0.9700 .
C8 C9 1.517(3) .
C8 H8A 0.9700 .
C8 H8B 0.9700 .
C9 H9A 0.9700 .
C9 H9B 0.9700 .
C10 H10A 0.9600 .
C10 H10B 0.9600 .
C10 H10C 0.9600 .

loop_
_geom_torsion_atom_site_label_1
_geom_torsion_atom_site_label_2
_geom_torsion_atom_site_label_3
_geom_torsion_atom_site_label_4
_geom_torsion
_geom_torsion_site_symmetry_1
_geom_torsion_site_symmetry_4
N2 P1 N1 P2 -86.2(2) 2_566 .
N3 P1 N1 P2 149.0(2) . .
N4 P1 N1 P2 42.7(2) . .
N1 P1 N3 C7 51.57(18) . .
N1 P1 N3 C8 -117.81(16) . .
N2 P1 N3 C7 -74.17(18) 2_566 .
N2 P1 N3 C8 116.44(16) 2_566 .
N4 P1 N3 C7 169.29(17) . .
N4 P1 N3 C8 -0.10(16) . .
N1 P1 N4 C9 137.32(15) . .
N1 P1 N4 C10 -84.14(19) . .
N2 P1 N4 C9 -94.10(16) 2_566 .
N2 P1 N4 C10 44.4(2) 2_566 .
N3 P1 N4 C9 20.41(16) . .
N3 P1 N4 C10 158.95(18) . .
Cl1 P2 N1 P1 -150.00(19) . .
Cl2 P2 N1 P1 -41.7(2) . .
N2 P2 N1 P1 87.8(2) . .
Cl1 P2 N2 P1 -139.54(15) . 2_566
Cl2 P2 N2 P1 114.17(15) . 2_566
N1 P2 N2 P1 -16.8(2) . 2_566
P1 N3 C7 C4 -98.7(2) . .
C8 N3 C7 C4 69.8(2) . .
P1 N3 C8 C9 -19.1(2) . .
C7 N3 C8 C9 171.15(18) . .
P1 N4 C9 C8 -33.6(2) . .
C10 N4 C9 C8 -173.1(2) . .
C6 C1 C2 C3 -0.5(3) . .
F1 C1 C2 C3 179.06(18) . .
F1 C1 C6 C5 -178.23(18) . .
C2 C1 C6 C5 1.3(3) . .
C4 C3 C2 C1 -0.8(3) . .
C2 C3 C4 C5 1.3(3) . .
C2 C3 C4 C7 -175.31(19) . .
C3 C4 C7 N3 -163.96(17) . .
C5 C4 C7 N3 19.6(3) . .
C6 C5 C4 C3 -0.4(3) . .
C6 C5 C4 C7 176.00(19) . .
C4 C5 C6 C1 -0.8(3) . .
N3 C8 C9 N4 32.0(2) . .
